data_4347836
loop_
_publ_author_name
'Rahman, Md Mamdudur'
'Smith, Mark D.'
'Peryshkov, Dmitry V.'

_publ_section_title
;
 Formation of a Cationic Vinylimido Group upon C-H Activation of Nitriles
 by Trialkylamines in the Presence of TaCl5.
;
_journal_issue 11
_journal_name_full 'Inorganic chemistry'
_journal_page_first 5101
_journal_page_last 5103
_journal_paper_doi 10.1021/acs.inorgchem.6b00677
_journal_volume 55
_journal_year 2016
_chemical_formula_moiety 'C8 H12 Cl4 N2 Ta, C8 H20 N, 1(C2 H3 N1)'
_chemical_formula_sum 'C18 H35 Cl4 N4 Ta'
_chemical_formula_weight 630.25
_space_group_crystal_system tetragonal
_space_group_IT_number 88
_space_group_name_Hall '-I 4ad'
_space_group_name_H-M_alt 'I 41/a :2'
_atom_sites_solution_hydrogens geom
_audit_creation_date 2016-01-20
_audit_creation_method
;
Olex2 1.2
(compiled 2015.09.30 svn.r3233 for OlexSys, GUI svn.r5103)
;
_cell_angle_alpha 90
_cell_angle_beta 90
_cell_angle_gamma 90
_cell_formula_units_Z 16
_cell_length_a 17.6001(6)
_cell_length_b 17.6001(6)
_cell_length_c 33.3526(13)
_cell_measurement_reflns_used 9431
_cell_measurement_temperature 100(2)
_cell_measurement_theta_max 28.292
_cell_measurement_theta_min 2.314
_cell_volume 10331.4(6)
_computing_cell_refinement 'SAINT v8.34A (Bruker, 2013)'
_computing_data_collection 'Bruker APEXII v2014.9-0 (Bruker, 2014)'
_computing_data_reduction 'SAINT v8.34A (Bruker, 2013)'
_computing_molecular_graphics 'Olex2 (Dolomanov et al., 2009)'
_computing_publication_material 'Olex2 (Dolomanov et al., 2009)'
_computing_structure_refinement 'XL (Sheldrick, 2008)'
_computing_structure_solution 'XT (Sheldrick, 2015)'
_diffrn_ambient_temperature 100(2)
_diffrn_detector 'Bruker PHOTON-100 area detector'
_diffrn_detector_area_resol_mean 10.4
_diffrn_detector_type 'CMOS area detector'
_diffrn_measured_fraction_theta_full 0.999
_diffrn_measured_fraction_theta_max 0.999
_diffrn_measurement_device 'three-circle diffractometer'
_diffrn_measurement_device_type 'Bruker D8 QUEST'
_diffrn_measurement_method '\w and \f scans'
_diffrn_radiation_monochromator 'mirror optics'
_diffrn_radiation_probe x-ray
_diffrn_radiation_type MoK\a
_diffrn_radiation_wavelength 0.71073
_diffrn_reflns_av_R_equivalents 0.0486
_diffrn_reflns_av_unetI/netI 0.0210
_diffrn_reflns_Laue_measured_fraction_full 0.999
_diffrn_reflns_Laue_measured_fraction_max 0.999
_diffrn_reflns_limit_h_max 20
_diffrn_reflns_limit_h_min -23
_diffrn_reflns_limit_k_max 23
_diffrn_reflns_limit_k_min -23
_diffrn_reflns_limit_l_max 44
_diffrn_reflns_limit_l_min -44
_diffrn_reflns_number 103734
_diffrn_reflns_point_group_measured_fraction_full 0.999
_diffrn_reflns_point_group_measured_fraction_max 0.999
_diffrn_reflns_theta_full 28.318
_diffrn_reflns_theta_max 28.318
_diffrn_reflns_theta_min 2.167
_diffrn_source 'microfocus sealed X-ray tube'
_diffrn_source_type 'Incoatec I\ms'
_exptl_absorpt_coefficient_mu 4.680
_exptl_absorpt_correction_T_max 0.2958
_exptl_absorpt_correction_T_min 0.2024
_exptl_absorpt_correction_type multi-scan
_exptl_absorpt_process_details
;
SADABS-2014/4 (Bruker,2014/4) was used for absorption correction.
wR2(int) was 0.0849 before and 0.0511 after correction.
The Ratio of minimum to maximum transmission is 0.6842.
The \l/2 correction factor is 0.00150.
;
_exptl_crystal_colour orange
_exptl_crystal_colour_primary orange
_exptl_crystal_density_diffrn 1.621
_exptl_crystal_description cube
_exptl_crystal_F_000 4992
_exptl_crystal_size_max 0.22
_exptl_crystal_size_mid 0.2
_exptl_crystal_size_min 0.16
_refine_diff_density_max 0.742
_refine_diff_density_min -0.673
_refine_diff_density_rms 0.089
_refine_ls_extinction_method none
_refine_ls_goodness_of_fit_ref 1.036
_refine_ls_hydrogen_treatment constr
_refine_ls_matrix_type full
_refine_ls_number_parameters 266
_refine_ls_number_reflns 6440
_refine_ls_number_restraints 13
_refine_ls_restrained_S_all 1.037
_refine_ls_R_factor_all 0.0322
_refine_ls_R_factor_gt 0.0205
_refine_ls_shift/su_max 0.003
_refine_ls_shift/su_mean 0.000
_refine_ls_structure_factor_coef Fsqd
_refine_ls_weighting_details 'w=1/[\s^2^(Fo^2^)+(0.0183P)^2^+23.9478P] where P=(Fo^2^+2Fc^2^)/3'
_refine_ls_weighting_scheme calc
_refine_ls_wR_factor_gt 0.0421
_refine_ls_wR_factor_ref 0.0454
_reflns_Friedel_coverage 0.000
_reflns_number_gt 5402
_reflns_number_total 6440
_reflns_threshold_expression 'I > 2\s(I)'
_cod_data_source_file ic6b00677_si_002.cif
_cod_data_source_block md3087
_cod_original_cell_volume 10331.4(8)
_cod_original_sg_symbol_H-M 'I 41/a'
_cod_database_code 4347836
_shelx_space_group_comment
;
The symmetry employed for this shelxl refinement is uniquely defined
by the following loop, which should always be used as a source of
symmetry information in preference to the above space-group names.
They are only intended as comments.
;
_shelx_estimated_absorpt_t_max 0.521
_shelx_estimated_absorpt_t_min 0.426
_olex2_refinement_description
;
1. Fixed Uiso
 At 1.2 times of:
  All C(H) groups, All C(H,H) groups, All N(H) groups
 At 1.5 times of:
  All C(H,H,H) groups
2. Restrained distances
 N3S-C5S
 1.13 with sigma of 0.005
 C5S-C6S
 1.45 with sigma of 0.005
 N3S-C6S
 2.58 with sigma of 0.01
 N1S-C1S
 1.13 with sigma of 0.005
 C1S-C2S
 1.45 with sigma of 0.005
 N1S-C2S
 2.58 with sigma of 0.01
 N2S-C3S
 1.13 with sigma of 0.005
 C3S-C4S
 1.45 with sigma of 0.005
 N2S-C4S
 2.58 with sigma of 0.01
 N4S-C7S
 1.13 with sigma of 0.005
 C7S-C8S
 1.45 with sigma of 0.005
 N4S-C8S
 2.58 with sigma of 0.01
3. Others
 1*[Sof(N1S)+Sof(C1S)+Sof(C2S)+Sof(H2SA)+Sof(H2SB)+Sof(H2SC)]+1*[Sof(N2S)+
 Sof(C3S)+Sof(C4S)+Sof(H4SA)+Sof(H4SB)+Sof(H4SC)]+1*[Sof(N3S)+Sof(C5S)+Sof(C6S)+
 Sof(H6SA)+Sof(H6SB)+Sof(H6SC)]+1*[Sof(N4S)+Sof(C7S)+Sof(C8S)+Sof(H8SA)+
 Sof(H8SB)+Sof(H8SC)]=1 with esd of 0.0001
 Sof(N1S)=Sof(C1S)=Sof(C2S)=Sof(H2SA)=Sof(H2SB)=Sof(H2SC)=FVAR(1)
 Sof(N2S)=Sof(C3S)=Sof(C4S)=Sof(H4SA)=Sof(H4SB)=Sof(H4SC)=FVAR(2)
 Sof(N3S)=Sof(C5S)=Sof(C6S)=Sof(H6SA)=Sof(H6SB)=Sof(H6SC)=FVAR(3)
 Sof(N4S)=Sof(C7S)=Sof(C8S)=Sof(H8SA)=Sof(H8SB)=Sof(H8SC)=FVAR(4)
 Fixed Uiso: N1S(0.1) C1S(0.1) C2S(0.1) N2S(0.1) C3S(0.1) C4S(0.1) N3S(0.1)
 C5S(0.1) C6S(0.1) N4S(0.1) C7S(0.1) C8S(0.1)
4.a Ternary CH refined with riding coordinates:
 N3(H3), C11(H11), C14(H14)
4.b Secondary CH2 refined with riding coordinates:
 C17(H17A,H17B)
4.c Idealised Me refined with riding coordinates:
 C2S(H2SA,H2SB,H2SC), C4S(H4SA,H4SB,H4SC), C6S(H6SA,H6SB,H6SC), C8S(H8SA,H8SB,
 H8SC)
4.d Idealised Me refined as rotating group:
 C3(H3A,H3B,H3C), C4(H4A,H4B,H4C), C6(H6A,H6B,H6C), C7(H7A,H7B,H7C), C12(H12A,
 H12B,H12C), C13(H13A,H13B,H13C), C15(H15A,H15B,H15C), C16(H16A,H16B,H16C),
 C18(H18A,H18B,H18C)
;
_shelx_shelxl_version_number 2014/7
_olex2_submission_special_instructions 'No special instructions were received'

loop_
_space_group_symop_operation_xyz
'x, y, z'
'-x+1/2, -y, z+1/2'
'-y+3/4, x+1/4, z+1/4'
'y+3/4, -x+3/4, z+3/4'
'x+1/2, y+1/2, z+1/2'
'-x+1, -y+1/2, z+1'
'-y+5/4, x+3/4, z+3/4'
'y+5/4, -x+5/4, z+5/4'
'-x, -y, -z'
'x-1/2, y, -z-1/2'
'y-3/4, -x-1/4, -z-1/4'
'-y-3/4, x-3/4, -z-3/4'
'-x+1/2, -y+1/2, -z+1/2'
'x, y+1/2, -z'
'y-1/4, -x+1/4, -z+1/4'
'-y-1/4, x-1/4, -z-1/4'

loop_
_atom_site_label
_atom_site_type_symbol
_atom_site_fract_x
_atom_site_fract_y
_atom_site_fract_z
_atom_site_U_iso_or_equiv
_atom_site_adp_type
_atom_site_occupancy
_atom_site_site_symmetry_order
_atom_site_calc_flag
_atom_site_refinement_flags_posn
_atom_site_refinement_flags_occupancy
_atom_site_disorder_assembly
_atom_site_disorder_group
Ta1 Ta 0.27391(2) 0.43807(2) 0.17652(2) 0.01799(3) Uani 1 1 d . . . .
Cl1 Cl 0.34549(4) 0.54868(4) 0.15661(2) 0.03015(14) Uani 1 1 d . . . .
Cl2 Cl 0.39067(3) 0.36353(4) 0.16708(2) 0.02502(13) Uani 1 1 d . . . .
Cl3 Cl 0.22529(4) 0.33226(4) 0.21260(2) 0.03162(14) Uani 1 1 d . . . .
Cl4 Cl 0.17639(4) 0.51817(4) 0.20386(2) 0.03205(14) Uani 1 1 d . . . .
N1 N 0.23198(11) 0.41670(12) 0.12945(6) 0.0202(4) Uani 1 1 d . . . .
N2 N 0.21427(12) 0.41861(12) -0.01068(6) 0.0253(5) Uani 1 1 d . . . .
C1 C 0.20049(13) 0.39235(13) 0.09364(7) 0.0186(5) Uani 1 1 d . . . .
C2 C 0.12559(14) 0.37682(14) 0.09008(7) 0.0228(5) Uani 1 1 d . . . .
C3 C 0.08854(15) 0.34408(16) 0.05352(8) 0.0292(6) Uani 1 1 d . . . .
H3A H 0.1258 0.3141 0.0385 0.044 Uiso 1 1 calc GR . . .
H3B H 0.0695 0.3854 0.0366 0.044 Uiso 1 1 calc GR . . .
H3C H 0.0461 0.3114 0.0616 0.044 Uiso 1 1 calc GR . . .
C4 C 0.07163(15) 0.39133(17) 0.12431(8) 0.0322(6) Uani 1 1 d . . . .
H4A H 0.0969 0.4226 0.1446 0.048 Uiso 1 1 calc GR . . .
H4B H 0.0563 0.3428 0.1362 0.048 Uiso 1 1 calc GR . . .
H4C H 0.0266 0.4181 0.1143 0.048 Uiso 1 1 calc GR . . .
C5 C 0.26019(14) 0.37757(14) 0.06063(7) 0.0206(5) Uani 1 1 d . . . .
C6 C 0.33046(16) 0.42913(19) 0.06539(8) 0.0367(7) Uani 1 1 d . . . .
H6A H 0.3585 0.4145 0.0896 0.055 Uiso 1 1 calc GR . . .
H6B H 0.3141 0.4822 0.0677 0.055 Uiso 1 1 calc GR . . .
H6C H 0.3634 0.4235 0.0419 0.055 Uiso 1 1 calc GR . . .
C7 C 0.28424(17) 0.29393(17) 0.06135(8) 0.0357(7) Uani 1 1 d . . . .
H7A H 0.2398 0.2617 0.0564 0.054 Uiso 1 1 calc GR . . .
H7B H 0.3059 0.2817 0.0876 0.054 Uiso 1 1 calc GR . . .
H7C H 0.3224 0.2849 0.0405 0.054 Uiso 1 1 calc GR . . .
C8 C 0.23074(14) 0.39876(13) 0.02071(7) 0.0208(5) Uani 1 1 d . . . .
N3 N 0.56707(12) 0.42050(14) 0.16423(7) 0.0310(5) Uani 1 1 d . . . .
H3 H 0.5108 0.4207 0.1683 0.037 Uiso 1 1 calc R . . .
C11 C 0.59571(18) 0.3471(2) 0.18273(12) 0.0518(9) Uani 1 1 d . . . .
H11 H 0.5719 0.3047 0.1672 0.062 Uiso 1 1 calc R . . .
C12 C 0.5688(2) 0.3394(3) 0.22469(13) 0.0809(16) Uani 1 1 d . . . .
H12A H 0.5925 0.3788 0.2413 0.121 Uiso 1 1 calc GR . . .
H12B H 0.5826 0.2892 0.2350 0.121 Uiso 1 1 calc GR . . .
H12C H 0.5134 0.3453 0.2255 0.121 Uiso 1 1 calc GR . . .
C13 C 0.68066(19) 0.3396(2) 0.17719(15) 0.0678(13) Uani 1 1 d . . . .
H13A H 0.6933 0.3452 0.1487 0.102 Uiso 1 1 calc GR . . .
H13B H 0.6972 0.2894 0.1866 0.102 Uiso 1 1 calc GR . . .
H13C H 0.7066 0.3791 0.1927 0.102 Uiso 1 1 calc GR . . .
C14 C 0.57971(18) 0.4266(2) 0.11904(9) 0.0458(8) Uani 1 1 d . . . .
H14 H 0.6345 0.4384 0.1141 0.055 Uiso 1 1 calc R . . .
C15 C 0.5603(2) 0.3521(3) 0.09762(13) 0.0748(14) Uani 1 1 d . . . .
H15A H 0.5934 0.3115 0.1076 0.112 Uiso 1 1 calc GR . . .
H15B H 0.5678 0.3583 0.0687 0.112 Uiso 1 1 calc GR . . .
H15C H 0.5071 0.3389 0.1029 0.112 Uiso 1 1 calc GR . . .
C16 C 0.5324(2) 0.4917(3) 0.10314(11) 0.0621(11) Uani 1 1 d . . . .
H16A H 0.4784 0.4808 0.1075 0.093 Uiso 1 1 calc GR . . .
H16B H 0.5419 0.4979 0.0744 0.093 Uiso 1 1 calc GR . . .
H16C H 0.5462 0.5386 0.1172 0.093 Uiso 1 1 calc GR . . .
C17 C 0.59685(18) 0.49028(19) 0.18561(10) 0.0451(8) Uani 1 1 d . . . .
H17A H 0.6360 0.4748 0.2053 0.054 Uiso 1 1 calc R . . .
H17B H 0.6211 0.5246 0.1659 0.054 Uiso 1 1 calc R . . .
C18 C 0.5345(2) 0.5323(3) 0.20694(16) 0.0869(17) Uani 1 1 d . . . .
H18A H 0.4960 0.5484 0.1875 0.130 Uiso 1 1 calc GR . . .
H18B H 0.5557 0.5770 0.2204 0.130 Uiso 1 1 calc GR . . .
H18C H 0.5110 0.4988 0.2269 0.130 Uiso 1 1 calc GR . . .
N1S N 0.4725(16) 0.732(2) 0.2468(6) 0.100 Uiso 0.204(3) 1 d D P A -1
C1S C 0.4684(17) 0.7299(17) 0.2130(6) 0.100 Uiso 0.204(3) 1 d D P A -1
C2S C 0.4740(17) 0.747(2) 0.1703(6) 0.100 Uiso 0.204(3) 1 d D P A -1
H2SA H 0.4238 0.7413 0.1579 0.150 Uiso 0.204(3) 1 calc R P A -1
H2SB H 0.5096 0.7111 0.1577 0.150 Uiso 0.204(3) 1 calc R P A -1
H2SC H 0.4923 0.7987 0.1667 0.150 Uiso 0.204(3) 1 calc R P A -1
N2S N 0.4039(11) 0.7658(10) 0.2412(5) 0.100 Uiso 0.271(3) 1 d D P B -2
C3S C 0.4250(13) 0.7322(12) 0.2140(6) 0.100 Uiso 0.271(3) 1 d D P B -2
C4S C 0.4736(13) 0.7158(12) 0.1797(6) 0.100 Uiso 0.271(3) 1 d D P B -2
H4SA H 0.4535 0.7414 0.1559 0.150 Uiso 0.271(3) 1 calc R P B -2
H4SB H 0.4748 0.6608 0.1750 0.150 Uiso 0.271(3) 1 calc R P B -2
H4SC H 0.5252 0.7340 0.1851 0.150 Uiso 0.271(3) 1 calc R P B -2
N3S N 0.4230(10) 0.7951(11) 0.1776(5) 0.100 Uiso 0.252(3) 1 d D P C -3
C5S C 0.3805(12) 0.7934(14) 0.2032(6) 0.100 Uiso 0.252(3) 1 d D P C -3
C6S C 0.3271(12) 0.7911(13) 0.2363(6) 0.100 Uiso 0.252(3) 1 d D P C -3
H6SA H 0.2927 0.7479 0.2329 0.150 Uiso 0.252(3) 1 calc R P C -3
H6SB H 0.2976 0.8384 0.2368 0.150 Uiso 0.252(3) 1 calc R P C -3
H6SC H 0.3549 0.7857 0.2616 0.150 Uiso 0.252(3) 1 calc R P C -3
N4S N 0.5161(9) 0.7451(15) 0.2511(5) 0.100 Uiso 0.273(3) 1 d D P D -4
C7S C 0.4580(10) 0.733(2) 0.2380(8) 0.100 Uiso 0.273(3) 1 d D P D -4
C8S C 0.3788(10) 0.7340(13) 0.2257(7) 0.100 Uiso 0.273(3) 1 d D P D -4
H8SA H 0.3714 0.6982 0.2035 0.150 Uiso 0.273(3) 1 calc R P D -4
H8SB H 0.3649 0.7853 0.2169 0.150 Uiso 0.273(3) 1 calc R P D -4
H8SC H 0.3467 0.7192 0.2484 0.150 Uiso 0.273(3) 1 calc R P D -4

loop_
_atom_site_aniso_label
_atom_site_aniso_U_11
_atom_site_aniso_U_22
_atom_site_aniso_U_33
_atom_site_aniso_U_23
_atom_site_aniso_U_13
_atom_site_aniso_U_12
Ta1 0.01835(5) 0.02462(6) 0.01101(5) -0.00002(4) -0.00151(4) 0.00044(4)
Cl1 0.0351(4) 0.0263(3) 0.0290(3) 0.0035(3) -0.0008(3) -0.0046(3)
Cl2 0.0184(3) 0.0304(3) 0.0262(3) -0.0019(2) -0.0035(2) 0.0017(2)
Cl3 0.0341(3) 0.0346(4) 0.0261(3) 0.0060(3) 0.0036(3) -0.0083(3)
Cl4 0.0325(3) 0.0406(4) 0.0231(3) -0.0045(3) 0.0019(3) 0.0113(3)
N1 0.0183(10) 0.0278(11) 0.0144(10) 0.0002(8) 0.0011(8) 0.0022(8)
N2 0.0304(12) 0.0289(12) 0.0168(11) 0.0026(9) -0.0006(9) 0.0003(9)
C1 0.0217(12) 0.0211(12) 0.0130(11) 0.0017(9) -0.0015(9) 0.0032(9)
C2 0.0224(12) 0.0275(13) 0.0186(12) 0.0010(10) -0.0032(10) 0.0034(10)
C3 0.0236(13) 0.0382(15) 0.0258(14) -0.0006(11) -0.0050(11) -0.0053(11)
C4 0.0230(13) 0.0452(17) 0.0283(14) -0.0035(12) 0.0030(11) 0.0002(12)
C5 0.0214(12) 0.0273(13) 0.0129(11) 0.0024(9) 0.0004(9) 0.0028(9)
C6 0.0269(14) 0.066(2) 0.0172(13) -0.0012(13) 0.0016(11) -0.0109(13)
C7 0.0436(17) 0.0404(17) 0.0231(14) 0.0073(12) 0.0070(12) 0.0215(13)
C8 0.0226(12) 0.0205(12) 0.0194(13) -0.0008(9) 0.0010(10) -0.0001(9)
N3 0.0176(11) 0.0404(14) 0.0349(13) -0.0011(10) 0.0013(9) -0.0017(9)
C11 0.0280(16) 0.0421(19) 0.085(3) 0.0131(18) -0.0035(17) -0.0010(14)
C12 0.0318(19) 0.139(4) 0.072(3) 0.061(3) -0.0181(19) -0.022(2)
C13 0.0278(17) 0.050(2) 0.126(4) 0.005(2) -0.007(2) 0.0070(15)
C14 0.0319(16) 0.069(2) 0.0367(17) -0.0083(16) 0.0132(13) -0.0161(15)
C15 0.049(2) 0.107(4) 0.069(3) -0.051(3) 0.024(2) -0.022(2)
C16 0.048(2) 0.094(3) 0.045(2) 0.027(2) -0.0083(17) -0.025(2)
C17 0.0386(17) 0.051(2) 0.0463(19) -0.0108(15) -0.0081(15) 0.0006(14)
C18 0.043(2) 0.105(4) 0.113(4) -0.072(3) -0.017(2) 0.015(2)

loop_
_atom_type_symbol
_atom_type_description
_atom_type_scat_dispersion_real
_atom_type_scat_dispersion_imag
_atom_type_scat_source
C C 0.0033 0.0016 'International Tables Vol C Tables 4.2.6.8 and 6.1.1.4'
H H 0.0000 0.0000 'International Tables Vol C Tables 4.2.6.8 and 6.1.1.4'
Cl Cl 0.1484 0.1585 'International Tables Vol C Tables 4.2.6.8 and 6.1.1.4'
N N 0.0061 0.0033 'International Tables Vol C Tables 4.2.6.8 and 6.1.1.4'
Ta Ta -0.7052 6.5227 'International Tables Vol C Tables 4.2.6.8 and 6.1.1.4'

loop_
_geom_angle_atom_site_label_1
_geom_angle_atom_site_label_2
_geom_angle_atom_site_label_3
_geom_angle
_geom_angle_site_symmetry_1
_geom_angle_site_symmetry_3
Cl1 Ta1 Cl2 87.64(2) . .
Cl3 Ta1 Cl1 163.71(2) . .
Cl3 Ta1 Cl2 87.00(2) . .
Cl3 Ta1 Cl4 90.60(2) . .
Cl4 Ta1 Cl1 90.23(2) . .
Cl4 Ta1 Cl2 163.65(2) . .
N1 Ta1 Cl1 98.32(7) . .
N1 Ta1 Cl2 96.96(6) . .
N1 Ta1 Cl3 97.59(7) . .
N1 Ta1 Cl4 99.39(6) . .
N1 Ta1 N2 178.82(8) . 3
N2 Ta1 Cl1 82.15(6) 3 .
N2 Ta1 Cl2 81.96(5) 3 .
N2 Ta1 Cl3 81.88(6) 3 .
N2 Ta1 Cl4 81.68(5) 3 .
C1 N1 Ta1 174.20(18) . .
C8 N2 Ta1 172.0(2) . 4_454
N1 C1 C5 113.3(2) . .
C2 C1 N1 121.9(2) . .
C2 C1 C5 124.5(2) . .
C1 C2 C3 125.0(2) . .
C1 C2 C4 120.9(2) . .
C3 C2 C4 114.1(2) . .
C2 C3 H3A 109.5 . .
C2 C3 H3B 109.5 . .
C2 C3 H3C 109.5 . .
H3A C3 H3B 109.5 . .
H3A C3 H3C 109.5 . .
H3B C3 H3C 109.5 . .
C2 C4 H4A 109.5 . .
C2 C4 H4B 109.5 . .
C2 C4 H4C 109.5 . .
H4A C4 H4B 109.5 . .
H4A C4 H4C 109.5 . .
H4B C4 H4C 109.5 . .
C6 C5 C1 111.9(2) . .
C7 C5 C1 109.8(2) . .
C7 C5 C6 110.0(2) . .
C8 C5 C1 111.19(19) . .
C8 C5 C6 103.1(2) . .
C8 C5 C7 110.7(2) . .
C5 C6 H6A 109.5 . .
C5 C6 H6B 109.5 . .
C5 C6 H6C 109.5 . .
H6A C6 H6B 109.5 . .
H6A C6 H6C 109.5 . .
H6B C6 H6C 109.5 . .
C5 C7 H7A 109.5 . .
C5 C7 H7B 109.5 . .
C5 C7 H7C 109.5 . .
H7A C7 H7B 109.5 . .
H7A C7 H7C 109.5 . .
H7B C7 H7C 109.5 . .
N2 C8 C5 173.6(3) . .
C11 N3 H3 106.1 . .
C11 N3 C14 114.4(3) . .
C14 N3 H3 106.1 . .
C17 N3 H3 106.1 . .
C17 N3 C11 112.6(2) . .
C17 N3 C14 110.9(2) . .
N3 C11 H11 106.6 . .
C12 C11 N3 110.8(3) . .
C12 C11 H11 106.6 . .
C12 C11 C13 115.0(3) . .
C13 C11 N3 110.7(3) . .
C13 C11 H11 106.6 . .
C11 C12 H12A 109.5 . .
C11 C12 H12B 109.5 . .
C11 C12 H12C 109.5 . .
H12A C12 H12B 109.5 . .
H12A C12 H12C 109.5 . .
H12B C12 H12C 109.5 . .
C11 C13 H13A 109.5 . .
C11 C13 H13B 109.5 . .
C11 C13 H13C 109.5 . .
H13A C13 H13B 109.5 . .
H13A C13 H13C 109.5 . .
H13B C13 H13C 109.5 . .
N3 C14 H14 108.5 . .
N3 C14 C15 111.5(3) . .
C15 C14 H14 108.5 . .
C16 C14 N3 108.6(3) . .
C16 C14 H14 108.5 . .
C16 C14 C15 111.2(3) . .
C14 C15 H15A 109.5 . .
C14 C15 H15B 109.5 . .
C14 C15 H15C 109.5 . .
H15A C15 H15B 109.5 . .
H15A C15 H15C 109.5 . .
H15B C15 H15C 109.5 . .
C14 C16 H16A 109.5 . .
C14 C16 H16B 109.5 . .
C14 C16 H16C 109.5 . .
H16A C16 H16B 109.5 . .
H16A C16 H16C 109.5 . .
H16B C16 H16C 109.5 . .
N3 C17 H17A 109.3 . .
N3 C17 H17B 109.3 . .
H17A C17 H17B 107.9 . .
C18 C17 N3 111.7(3) . .
C18 C17 H17A 109.3 . .
C18 C17 H17B 109.3 . .
C17 C18 H18A 109.5 . .
C17 C18 H18B 109.5 . .
C17 C18 H18C 109.5 . .
H18A C18 H18B 109.5 . .
H18A C18 H18C 109.5 . .
H18B C18 H18C 109.5 . .
N1S C1S C2S 164(3) . .
C1S C2S H2SA 109.5 . .
C1S C2S H2SB 109.5 . .
C1S C2S H2SC 109.5 . .
H2SA C2S H2SB 109.5 . .
H2SA C2S H2SC 109.5 . .
H2SB C2S H2SC 109.5 . .
N2S C3S C4S 156(2) . .
C3S C4S H4SA 109.5 . .
C3S C4S H4SB 109.5 . .
C3S C4S H4SC 109.5 . .
H4SA C4S H4SB 109.5 . .
H4SA C4S H4SC 109.5 . .
H4SB C4S H4SC 109.5 . .
N3S C5S C6S 179(3) . .
C5S C6S H6SA 109.5 . .
C5S C6S H6SB 109.5 . .
C5S C6S H6SC 109.5 . .
H6SA C6S H6SB 109.5 . .
H6SA C6S H6SC 109.5 . .
H6SB C6S H6SC 109.5 . .
N4S C7S C8S 167(3) . .
C7S C8S H8SA 109.5 . .
C7S C8S H8SB 109.5 . .
C7S C8S H8SC 109.5 . .
H8SA C8S H8SB 109.5 . .
H8SA C8S H8SC 109.5 . .
H8SB C8S H8SC 109.5 . .

loop_
_geom_bond_atom_site_label_1
_geom_bond_atom_site_label_2
_geom_bond_distance
_geom_bond_site_symmetry_2
Ta1 Cl1 2.4120(7) .
Ta1 Cl2 2.4583(6) .
Ta1 Cl3 2.3767(6) .
Ta1 Cl4 2.4010(6) .
Ta1 N1 1.7749(19) .
Ta1 N2 2.372(2) 3
N1 C1 1.385(3) .
N2 Ta1 2.372(2) 4_454
N2 C8 1.141(3) .
C1 C2 1.352(3) .
C1 C5 1.544(3) .
C2 C3 1.498(3) .
C2 C4 1.507(4) .
C3 H3A 0.9800 .
C3 H3B 0.9800 .
C3 H3C 0.9800 .
C4 H4A 0.9800 .
C4 H4B 0.9800 .
C4 H4C 0.9800 .
C5 C6 1.542(4) .
C5 C7 1.532(4) .
C5 C8 1.476(3) .
C6 H6A 0.9800 .
C6 H6B 0.9800 .
C6 H6C 0.9800 .
C7 H7A 0.9800 .
C7 H7B 0.9800 .
C7 H7C 0.9800 .
N3 H3 1.0000 .
N3 C11 1.518(4) .
N3 C14 1.527(4) .
N3 C17 1.514(4) .
C11 H11 1.0000 .
C11 C12 1.484(5) .
C11 C13 1.512(4) .
C12 H12A 0.9800 .
C12 H12B 0.9800 .
C12 H12C 0.9800 .
C13 H13A 0.9800 .
C13 H13B 0.9800 .
C13 H13C 0.9800 .
C14 H14 1.0000 .
C14 C15 1.532(5) .
C14 C16 1.512(5) .
C15 H15A 0.9800 .
C15 H15B 0.9800 .
C15 H15C 0.9800 .
C16 H16A 0.9800 .
C16 H16B 0.9800 .
C16 H16C 0.9800 .
C17 H17A 0.9900 .
C17 H17B 0.9900 .
C17 C18 1.502(5) .
C18 H18A 0.9800 .
C18 H18B 0.9800 .
C18 H18C 0.9800 .
N1S C1S 1.132(5) .
C1S C2S 1.456(5) .
C2S H2SA 0.9800 .
C2S H2SB 0.9800 .
C2S H2SC 0.9800 .
N2S C3S 1.144(5) .
C3S C4S 1.457(5) .
C4S H4SA 0.9800 .
C4S H4SB 0.9800 .
C4S H4SC 0.9800 .
N3S C5S 1.134(5) .
C5S C6S 1.450(5) .
C6S H6SA 0.9800 .
C6S H6SB 0.9800 .
C6S H6SC 0.9800 .
N4S C7S 1.132(5) .
C7S C8S 1.454(5) .
C8S H8SA 0.9800 .
C8S H8SB 0.9800 .
C8S H8SC 0.9800 .

loop_
_geom_hbond_atom_site_label_D
_geom_hbond_atom_site_label_H
_geom_hbond_atom_site_label_A
_geom_hbond_distance_DH
_geom_hbond_distance_HA
_geom_hbond_distance_DA
_geom_hbond_angle_DHA
N3 H3 Cl2 1.00 2.34 3.264(2) 153.0

loop_
_geom_torsion_atom_site_label_1
_geom_torsion_atom_site_label_2
_geom_torsion_atom_site_label_3
_geom_torsion_atom_site_label_4
_geom_torsion
N1 C1 C2 C3 -174.5(2)
N1 C1 C2 C4 4.9(4)
N1 C1 C5 C6 -29.8(3)
N1 C1 C5 C7 92.6(3)
N1 C1 C5 C8 -144.5(2)
C2 C1 C5 C6 156.1(2)
C2 C1 C5 C7 -81.4(3)
C2 C1 C5 C8 41.4(3)
C5 C1 C2 C3 -1.0(4)
C5 C1 C2 C4 178.4(2)
C11 N3 C14 C15 43.3(4)
C11 N3 C14 C16 166.2(3)
C11 N3 C17 C18 -112.4(4)
C14 N3 C11 C12 -169.5(3)
C14 N3 C11 C13 61.7(4)
C14 N3 C17 C18 118.0(4)
C17 N3 C11 C12 62.7(3)
C17 N3 C11 C13 -66.1(4)
C17 N3 C14 C15 172.0(3)
C17 N3 C14 C16 -65.1(3)
